data_7002717
loop_
_publ_author_name
'Zhao, Shunsheng'
'L\"u, Xingqiang'
'Hou, Anxin'
'Wong, Wai-Yeung'
'Wong, Wai-Kwok'
'Yang, Xiaoping'
'Jones, Richard A.'

_publ_section_title
;
 Heteronuclear trimetallic and 1D polymeric 3d--4f Schiff base
 complexes with OCN&#x2212; and SCN&#x2212; ligands
;
_journal_issue 43
_journal_name_full 'Dalton Transactions'
_journal_page_first 9595
_journal_page_last 9602
_journal_paper_doi 10.1039/b908682j
_journal_year 2009
_chemical_formula_moiety 'C38 H36 Er N7 O11 S2 Zn2, 0.5(O2)'
_chemical_formula_sum 'C38 H36 Er N7 O12 S2 Zn2'
_chemical_formula_weight 1144.86
_chemical_name_systematic
;
?
;
_space_group_IT_number 2
_symmetry_cell_setting triclinic
_symmetry_space_group_name_Hall '-P 1'
_symmetry_space_group_name_H-M 'P -1'
_atom_sites_solution_hydrogens geom
_atom_sites_solution_primary direct
_atom_sites_solution_secondary difmap
_audit_creation_method SHELXL-97
_cell_angle_alpha 75.8170(10)
_cell_angle_beta 72.9120(9)
_cell_angle_gamma 73.8340(10)
_cell_formula_units_Z 2
_cell_length_a 10.8792(6)
_cell_length_b 14.3457(8)
_cell_length_c 14.9616(8)
_cell_measurement_reflns_used 13048
_cell_measurement_temperature 293(2)
_cell_measurement_theta_max 28.28
_cell_measurement_theta_min 2.75
_cell_volume 2109.6(2)
_computing_cell_refinement 'SAINT (Bruker, 1999)'
_computing_data_collection 'SMART (Bruker, 1998)'
_computing_data_reduction SAINT
_computing_structure_refinement 'SHELXL-97 (Sheldrick, 1997)'
_computing_structure_solution 'SHELXS-97 (Sheldrick, 1990)'
_diffrn_ambient_temperature 293(2)
_diffrn_measured_fraction_theta_full 0.969
_diffrn_measured_fraction_theta_max 0.969
_diffrn_measurement_device_type 'smart CCD'
_diffrn_measurement_method '\w and \f scans'
_diffrn_radiation_monochromator graphite
_diffrn_radiation_source 'fine-focus sealed tube'
_diffrn_radiation_type MoK\a
_diffrn_radiation_wavelength 0.71073
_diffrn_reflns_av_R_equivalents 0.0232
_diffrn_reflns_av_sigmaI/netI 0.0466
_diffrn_reflns_limit_h_max 12
_diffrn_reflns_limit_h_min -12
_diffrn_reflns_limit_k_max 17
_diffrn_reflns_limit_k_min -15
_diffrn_reflns_limit_l_max 17
_diffrn_reflns_limit_l_min -13
_diffrn_reflns_number 10307
_diffrn_reflns_theta_full 25.00
_diffrn_reflns_theta_max 25.00
_diffrn_reflns_theta_min 2.75
_exptl_absorpt_coefficient_mu 3.268
_exptl_absorpt_correction_T_max 0.6229
_exptl_absorpt_correction_T_min 0.4029
_exptl_absorpt_correction_type gaussian
_exptl_absorpt_process_details
;
Absorption correction given as Gaussian
;
_exptl_crystal_colour 'Pale Yellow'
_exptl_crystal_density_diffrn 1.802
_exptl_crystal_density_method 'not measured'
_exptl_crystal_description Rod
_exptl_crystal_F_000 1138
_exptl_crystal_size_max 0.34
_exptl_crystal_size_mid 0.20
_exptl_crystal_size_min 0.16
_refine_diff_density_max 0.682
_refine_diff_density_min -0.637
_refine_diff_density_rms 0.089
_refine_ls_extinction_method none
_refine_ls_goodness_of_fit_ref 1.007
_refine_ls_hydrogen_treatment constr
_refine_ls_matrix_type full
_refine_ls_number_parameters 574
_refine_ls_number_reflns 7191
_refine_ls_number_restraints 0
_refine_ls_restrained_S_all 1.011
_refine_ls_R_factor_all 0.0369
_refine_ls_R_factor_gt 0.0272
_refine_ls_shift/su_max 0.002
_refine_ls_shift/su_mean 0.000
_refine_ls_structure_factor_coef Fsqd
_refine_ls_weighting_details 'calc w=1/[\s^2^(Fo^2^)+(0.0418P)^2^+1.3127P] where P=(Fo^2^+2Fc^2^)/3'
_refine_ls_weighting_scheme calc
_refine_ls_wR_factor_gt 0.0607
_refine_ls_wR_factor_ref 0.0649
_reflns_number_gt 6122
_reflns_number_total 7191
_reflns_threshold_expression >2sigma(I)
_cod_data_source_file b908682j.txt
_cod_data_source_block wy1855
_cod_depositor_comments
;
The following automatic conversions were performed:
'_symmetry_cell_setting' value 'Triclinic' changed to 'triclinic'
according to '/home/saulius/struct/CIF-dictionaries/cif_core.dic'
dictionary named 'cif_core.dic' version 2.4.1 from
2010-06-29.

'_exptl_absorpt_correction_type' value 'Gaussian' changed to
'gaussian' according to
'/home/saulius/struct/CIF-dictionaries/cif_core.dic' dictionary named
'cif_core.dic' version 2.4.1 from 2010-06-29.

Automatic conversion script
Id: cif_fix_enum 1527 2010-12-29 10:47:43Z saulius 
;
_cod_original_sg_symbol_H-M P-1
_cod_database_code 7002717

loop_
_symmetry_equiv_pos_as_xyz
'x, y, z'
'-x, -y, -z'

loop_
_atom_site_label
_atom_site_type_symbol
_atom_site_fract_x
_atom_site_fract_y
_atom_site_fract_z
_atom_site_U_iso_or_equiv
_atom_site_adp_type
_atom_site_occupancy
_atom_site_symmetry_multiplicity
_atom_site_calc_flag
_atom_site_refinement_flags
_atom_site_disorder_assembly
_atom_site_disorder_group
C1 C 0.4616(4) 0.5270(3) 0.1498(3) 0.0439(12) Uani 1 1 d U . .
H1A H 0.4776 0.4707 0.1985 0.066 Uiso 1 1 calc R . .
H1B H 0.5400 0.5523 0.1227 0.066 Uiso 1 1 calc R . .
H1C H 0.4377 0.5078 0.1012 0.066 Uiso 1 1 calc R . .
C2 C 0.2374(4) 0.5736(3) 0.2394(3) 0.0294(9) Uani 1 1 d U . .
C3 C 0.2039(5) 0.4912(3) 0.2305(3) 0.0394(11) Uani 1 1 d U . .
H3A H 0.2609 0.4498 0.1895 0.047 Uiso 1 1 calc R . .
C4 C 0.0820(5) 0.4710(4) 0.2848(4) 0.0516(13) Uani 1 1 d U . .
H4A H 0.0551 0.4180 0.2770 0.062 Uiso 1 1 calc R . .
C5 C 0.0026(5) 0.5290(4) 0.3492(4) 0.0491(13) Uani 1 1 d U . .
H5A H -0.0762 0.5130 0.3866 0.059 Uiso 1 1 calc R . .
C6 C 0.0369(4) 0.6121(3) 0.3603(3) 0.0390(11) Uani 1 1 d U . .
C7 C 0.1542(4) 0.6382(3) 0.2997(3) 0.0281(9) Uani 1 1 d U . .
C8 C -0.0386(4) 0.6602(4) 0.4407(3) 0.0460(13) Uani 1 1 d U . .
H8A H -0.1049 0.6319 0.4840 0.055 Uiso 1 1 calc R . .
C9 C -0.0881(5) 0.7781(4) 0.5431(3) 0.0551(15) Uani 1 1 d U . .
H9A H -0.1292 0.7296 0.5912 0.066 Uiso 1 1 calc R . .
H9B H -0.1562 0.8363 0.5306 0.066 Uiso 1 1 calc R . .
C10 C 0.0142(5) 0.8049(4) 0.5778(3) 0.0621(16) Uani 1 1 d U . .
H10A H -0.0298 0.8497 0.6225 0.075 Uiso 1 1 calc R . .
H10B H 0.0638 0.7458 0.6101 0.075 Uiso 1 1 calc R . .
C11 C 0.1843(5) 0.8959(4) 0.5085(3) 0.0512(14) Uani 1 1 d U . .
H11A H 0.1768 0.9022 0.5704 0.061 Uiso 1 1 calc R . .
C12 C 0.2861(5) 0.9369(3) 0.4337(3) 0.0417(11) Uani 1 1 d U . .
C13 C 0.3493(6) 0.9969(4) 0.4575(4) 0.0527(14) Uani 1 1 d U . .
H13A H 0.3221 1.0118 0.5184 0.063 Uiso 1 1 calc R . .
C14 C 0.4500(6) 1.0338(3) 0.3931(4) 0.0549(14) Uani 1 1 d U . .
H14A H 0.4870 1.0762 0.4099 0.066 Uiso 1 1 calc R . .
C15 C 0.4987(5) 1.0090(3) 0.3021(3) 0.0418(11) Uani 1 1 d U . .
H15A H 0.5689 1.0327 0.2588 0.050 Uiso 1 1 calc R . .
C16 C 0.4390(4) 0.9481(3) 0.2790(3) 0.0312(10) Uani 1 1 d U . .
C17 C 0.3300(4) 0.9142(3) 0.3411(3) 0.0309(9) Uani 1 1 d U . .
C18 C 0.5542(4) 0.9690(3) 0.1135(3) 0.0334(10) Uani 1 1 d U . .
H18A H 0.6344 0.9715 0.1266 0.050 Uiso 1 1 calc R . .
H18B H 0.5025 1.0348 0.1010 0.050 Uiso 1 1 calc R . .
H18C H 0.5749 0.9384 0.0591 0.050 Uiso 1 1 calc R . .
C19 C 0.2931(4) 0.5471(3) 0.4846(3) 0.0426(12) Uani 1 1 d U . .
H19A H 0.2539 0.5134 0.4560 0.064 Uiso 1 1 calc R . .
H19B H 0.2252 0.5927 0.5197 0.064 Uiso 1 1 calc R . .
H19C H 0.3415 0.4999 0.5268 0.064 Uiso 1 1 calc R . .
C20 C 0.4439(4) 0.6513(3) 0.4425(3) 0.0304(9) Uani 1 1 d U . .
C21 C 0.4281(4) 0.6566(3) 0.5359(3) 0.0407(11) Uani 1 1 d U . .
H21A H 0.3681 0.6257 0.5836 0.049 Uiso 1 1 calc R . .
C22 C 0.5022(5) 0.7081(4) 0.5588(3) 0.0459(12) Uani 1 1 d U . .
H22A H 0.4898 0.7136 0.6216 0.055 Uiso 1 1 calc R . .
C23 C 0.5931(4) 0.7508(3) 0.4888(3) 0.0387(11) Uani 1 1 d U . .
H23A H 0.6446 0.7830 0.5050 0.046 Uiso 1 1 calc R . .
C24 C 0.6106(4) 0.7469(3) 0.3924(3) 0.0289(9) Uani 1 1 d U . .
C25 C 0.5298(4) 0.7009(3) 0.3674(3) 0.0257(9) Uani 1 1 d U . .
C26 C 0.7163(4) 0.7898(3) 0.3253(3) 0.0310(9) Uani 1 1 d U . .
H26A H 0.7495 0.8315 0.3462 0.037 Uiso 1 1 calc R . .
C27 C 0.8738(4) 0.8222(3) 0.1800(3) 0.0342(10) Uani 1 1 d U . .
H27A H 0.9363 0.8186 0.2162 0.041 Uiso 1 1 calc R . .
H27B H 0.8383 0.8912 0.1577 0.041 Uiso 1 1 calc R . .
C28 C 0.9430(4) 0.7698(3) 0.0957(3) 0.0364(10) Uani 1 1 d U . .
H28A H 0.9949 0.8108 0.0460 0.044 Uiso 1 1 calc R . .
H28B H 1.0016 0.7082 0.1151 0.044 Uiso 1 1 calc R . .
C29 C 0.8362(4) 0.7784(3) -0.0254(3) 0.0327(10) Uani 1 1 d U . .
H29A H 0.9026 0.8075 -0.0675 0.039 Uiso 1 1 calc R . .
C30 C 0.7328(4) 0.7673(3) -0.0630(3) 0.0274(9) Uani 1 1 d U . .
C31 C 0.7543(4) 0.7789(3) -0.1613(3) 0.0362(10) Uani 1 1 d U . .
H31A H 0.8337 0.7928 -0.1998 0.043 Uiso 1 1 calc R . .
C32 C 0.6625(4) 0.7706(3) -0.2030(3) 0.0375(11) Uani 1 1 d U . .
H32A H 0.6806 0.7772 -0.2687 0.045 Uiso 1 1 calc R . .
C33 C 0.5409(4) 0.7521(3) -0.1462(3) 0.0305(9) Uani 1 1 d U . .
H33A H 0.4776 0.7463 -0.1737 0.037 Uiso 1 1 calc R . .
C34 C 0.5165(4) 0.7426(3) -0.0492(3) 0.0252(9) Uani 1 1 d U . .
C35 C 0.6118(4) 0.7485(3) -0.0048(3) 0.0228(8) Uani 1 1 d U . .
C36 C 0.3051(4) 0.7061(3) -0.0216(3) 0.0381(11) Uani 1 1 d U . .
H36A H 0.3465 0.6545 -0.0584 0.057 Uiso 1 1 calc R . .
H36B H 0.2684 0.7646 -0.0611 0.057 Uiso 1 1 calc R . .
H36C H 0.2361 0.6856 0.0303 0.057 Uiso 1 1 calc R . .
C37 C -0.0861(4) 1.0088(3) 0.2737(3) 0.0312(9) Uani 1 1 d U . .
C38 C 0.7897(4) 0.4641(3) 0.2124(3) 0.0320(10) Uani 1 1 d U . .
Er1 Er 0.374093(16) 0.771681(12) 0.191119(12) 0.02098(6) Uani 1 1 d U . .
N1 N -0.0210(3) 0.7380(3) 0.4563(2) 0.0426(10) Uani 1 1 d U . .
N2 N 0.1049(4) 0.8522(3) 0.4961(2) 0.0454(10) Uani 1 1 d U . .
N3 N -0.0239(4) 0.9418(3) 0.3133(3) 0.0406(9) Uani 1 1 d U . .
N4 N 0.7670(3) 0.7751(2) 0.2404(2) 0.0280(8) Uani 1 1 d U . .
N5 N 0.8417(3) 0.7509(2) 0.0610(2) 0.0298(8) Uani 1 1 d U . .
N6 N 0.7700(3) 0.5493(2) 0.2027(3) 0.0363(9) Uani 1 1 d U . .
N7 N 0.2167(3) 0.9129(3) 0.0756(2) 0.0329(8) Uani 1 1 d U . .
O1 O 0.3554(2) 0.60223(18) 0.19039(18) 0.0271(6) Uani 1 1 d U . .
O2 O 0.1946(2) 0.71725(19) 0.29765(18) 0.0294(6) Uani 1 1 d U . .
O3 O 0.2790(3) 0.85763(19) 0.31041(18) 0.0289(6) Uani 1 1 d U . .
O4 O 0.4806(3) 0.91279(18) 0.19430(19) 0.0300(6) Uani 1 1 d U . .
O5 O 0.3798(3) 0.5990(2) 0.4128(2) 0.0369(7) Uani 1 1 d U . .
O6 O 0.5304(2) 0.70247(17) 0.27757(17) 0.0231(6) Uani 1 1 d U . .
O7 O 0.5774(2) 0.73835(18) 0.09055(17) 0.0237(6) Uani 1 1 d U . .
O8 O 0.4013(2) 0.72648(19) 0.01491(18) 0.0278(6) Uani 1 1 d U . .
O9 O 0.1767(3) 0.8392(2) 0.13311(19) 0.0322(7) Uani 1 1 d U . .
O10 O 0.3316(3) 0.9181(2) 0.0748(2) 0.0334(7) Uani 1 1 d U . .
O11 O 0.1497(3) 0.9723(3) 0.0268(3) 0.0582(10) Uani 1 1 d U . .
S1 S -0.17904(16) 1.10218(9) 0.22317(11) 0.0637(4) Uani 1 1 d U . .
S2 S 0.81821(13) 0.34484(8) 0.22364(9) 0.0462(3) Uani 1 1 d U . .
Zn1 Zn 0.09837(4) 0.83006(3) 0.36864(3) 0.03128(12) Uani 1 1 d U . .
Zn2 Zn 0.70624(4) 0.69200(3) 0.17565(3) 0.02395(11) Uani 1 1 d U . .
O1WA O 1.0000 0.5000 0.0000 0.089(5) Uani 0.52 2 d SPU . .
O1WB O 1.2000(15) 0.4890(8) 0.0216(7) 0.081(3) Uani 0.37 1 d PU . .
O1WC O 1.0871(15) 0.4961(10) 0.0126(9) 0.079(4) Uani 0.37 1 d PU . .

loop_
_atom_site_aniso_label
_atom_site_aniso_U_11
_atom_site_aniso_U_22
_atom_site_aniso_U_33
_atom_site_aniso_U_23
_atom_site_aniso_U_13
_atom_site_aniso_U_12
C1 0.037(3) 0.032(2) 0.057(3) -0.016(2) -0.002(2) -0.002(2)
C2 0.026(2) 0.030(2) 0.029(2) 0.0076(18) -0.0061(17) -0.0138(18)
C3 0.044(3) 0.033(2) 0.045(3) 0.003(2) -0.013(2) -0.022(2)
C4 0.048(3) 0.046(3) 0.066(3) 0.012(3) -0.019(3) -0.033(2)
C5 0.033(3) 0.048(3) 0.057(3) 0.022(2) -0.010(2) -0.025(2)
C6 0.022(2) 0.044(3) 0.038(3) 0.013(2) -0.0021(19) -0.0099(19)
C7 0.022(2) 0.027(2) 0.030(2) 0.0092(17) -0.0067(17) -0.0076(17)
C8 0.020(2) 0.052(3) 0.042(3) 0.019(2) 0.0036(19) -0.004(2)
C9 0.034(3) 0.065(3) 0.034(3) 0.005(2) 0.011(2) 0.009(2)
C10 0.056(3) 0.077(4) 0.022(2) -0.001(2) 0.006(2) 0.013(3)
C11 0.056(3) 0.059(3) 0.025(2) -0.019(2) -0.014(2) 0.024(3)
C12 0.045(3) 0.044(3) 0.033(2) -0.016(2) -0.021(2) 0.016(2)
C13 0.068(4) 0.048(3) 0.046(3) -0.023(2) -0.035(3) 0.017(3)
C14 0.080(4) 0.032(2) 0.071(4) -0.021(2) -0.055(3) 0.007(2)
C15 0.053(3) 0.026(2) 0.057(3) -0.007(2) -0.034(2) -0.004(2)
C16 0.045(3) 0.0181(19) 0.034(2) -0.0047(17) -0.022(2) 0.0003(18)
C17 0.035(2) 0.025(2) 0.033(2) -0.0099(18) -0.0185(19) 0.0074(18)
C18 0.034(2) 0.027(2) 0.042(2) -0.0007(19) -0.0093(19) -0.0150(18)
C19 0.026(2) 0.048(3) 0.041(3) 0.011(2) -0.0017(19) -0.013(2)
C20 0.025(2) 0.031(2) 0.027(2) -0.0004(18) -0.0011(17) -0.0038(17)
C21 0.038(3) 0.048(3) 0.024(2) 0.002(2) -0.0012(19) -0.006(2)
C22 0.050(3) 0.056(3) 0.025(2) -0.008(2) -0.009(2) 0.000(2)
C23 0.041(3) 0.046(3) 0.030(2) -0.010(2) -0.013(2) -0.005(2)
C24 0.028(2) 0.028(2) 0.029(2) -0.0066(17) -0.0077(17) -0.0027(17)
C25 0.021(2) 0.025(2) 0.025(2) -0.0041(16) -0.0024(16) 0.0004(16)
C26 0.031(2) 0.028(2) 0.039(3) -0.0085(19) -0.0153(19) -0.0063(18)
C27 0.024(2) 0.038(2) 0.046(3) -0.007(2) -0.0075(19) -0.0151(18)
C28 0.022(2) 0.044(2) 0.044(3) -0.011(2) -0.0034(19) -0.0111(19)
C29 0.023(2) 0.032(2) 0.035(2) -0.0035(19) 0.0059(18) -0.0089(18)
C30 0.024(2) 0.024(2) 0.030(2) -0.0059(17) 0.0019(17) -0.0073(16)
C31 0.031(2) 0.039(2) 0.026(2) -0.0004(19) 0.0076(18) -0.0082(19)
C32 0.042(3) 0.042(2) 0.017(2) -0.0044(18) 0.0024(19) -0.002(2)
C33 0.034(2) 0.031(2) 0.025(2) -0.0069(17) -0.0083(18) -0.0024(18)
C34 0.026(2) 0.0231(19) 0.023(2) -0.0063(16) -0.0017(16) -0.0028(16)
C35 0.024(2) 0.0205(18) 0.0182(19) -0.0050(15) 0.0027(15) -0.0034(15)
C36 0.027(2) 0.054(3) 0.038(2) -0.014(2) -0.0107(19) -0.008(2)
C37 0.037(2) 0.030(2) 0.026(2) -0.0075(18) -0.0055(19) -0.0076(19)
C38 0.028(2) 0.039(2) 0.026(2) -0.0060(19) -0.0041(17) -0.0049(19)
Er1 0.01738(10) 0.02421(10) 0.02039(10) -0.00603(7) 0.00134(7) -0.00760(7)
N1 0.025(2) 0.051(2) 0.0248(19) 0.0093(18) 0.0073(15) 0.0062(17)
N2 0.040(2) 0.060(3) 0.0222(19) -0.0121(18) -0.0047(17) 0.0129(19)
N3 0.041(2) 0.040(2) 0.036(2) -0.0090(18) -0.0135(18) 0.0057(18)
N4 0.0233(18) 0.0297(18) 0.032(2) -0.0068(15) -0.0051(15) -0.0084(14)
N5 0.0205(17) 0.0343(18) 0.033(2) -0.0051(16) -0.0008(14) -0.0101(14)
N6 0.031(2) 0.0278(19) 0.047(2) -0.0073(17) -0.0073(17) -0.0034(16)
N7 0.029(2) 0.039(2) 0.030(2) -0.0053(17) -0.0053(16) -0.0094(17)
O1 0.0210(14) 0.0259(14) 0.0323(15) -0.0061(12) 0.0011(11) -0.0093(11)
O2 0.0209(14) 0.0291(15) 0.0290(15) -0.0017(12) 0.0057(11) -0.0063(12)
O3 0.0290(15) 0.0325(15) 0.0237(15) -0.0102(12) -0.0032(12) -0.0034(12)
O4 0.0367(16) 0.0262(14) 0.0302(15) -0.0063(12) -0.0065(12) -0.0128(12)
O5 0.0333(17) 0.0437(17) 0.0313(16) 0.0034(14) -0.0022(13) -0.0197(14)
O6 0.0228(14) 0.0240(13) 0.0202(14) -0.0030(11) -0.0010(11) -0.0068(11)
O7 0.0187(13) 0.0309(14) 0.0199(14) -0.0054(11) 0.0006(11) -0.0076(11)
O8 0.0224(14) 0.0389(15) 0.0227(14) -0.0060(12) -0.0013(11) -0.0116(12)
O9 0.0240(15) 0.0429(16) 0.0304(16) -0.0047(13) -0.0024(12) -0.0144(13)
O10 0.0250(16) 0.0377(16) 0.0403(17) 0.0020(13) -0.0122(13) -0.0148(13)
O11 0.043(2) 0.067(2) 0.060(2) 0.0163(19) -0.0283(17) -0.0112(18)
S1 0.0863(11) 0.0355(7) 0.0701(10) 0.0010(6) -0.0465(8) 0.0053(7)
S2 0.0599(8) 0.0273(6) 0.0457(7) -0.0019(5) -0.0097(6) -0.0079(5)
Zn1 0.0235(3) 0.0379(3) 0.0205(2) -0.0022(2) -0.00015(19) 0.0039(2)
Zn2 0.0190(2) 0.0258(2) 0.0257(2) -0.00521(19) -0.00116(18) -0.00698(18)
O1WA 0.070(7) 0.078(7) 0.083(8) -0.008(6) 0.020(7) -0.008(7)
O1WB 0.137(8) 0.057(6) 0.044(5) -0.007(5) -0.017(6) -0.022(6)
O1WC 0.114(9) 0.075(7) 0.050(6) -0.005(5) -0.027(6) -0.024(7)

loop_
_atom_type_symbol
_atom_type_description
_atom_type_scat_dispersion_real
_atom_type_scat_dispersion_imag
_atom_type_scat_source
C C 0.0033 0.0016 'International Tables Vol C Tables 4.2.6.8 and 6.1.1.4'
H H 0.0000 0.0000 'International Tables Vol C Tables 4.2.6.8 and 6.1.1.4'
N N 0.0061 0.0033 'International Tables Vol C Tables 4.2.6.8 and 6.1.1.4'
O O 0.0106 0.0060 'International Tables Vol C Tables 4.2.6.8 and 6.1.1.4'
Zn Zn 0.2839 1.4301 'International Tables Vol C Tables 4.2.6.8 and 6.1.1.4'
Er Er -0.2586 4.9576 'International Tables Vol C Tables 4.2.6.8 and 6.1.1.4'
S S 0.1246 0.1234 'International Tables Vol C Tables 4.2.6.8 and 6.1.1.4'

loop_
_geom_angle_atom_site_label_1
_geom_angle_atom_site_label_2
_geom_angle_atom_site_label_3
_geom_angle
_geom_angle_site_symmetry_1
_geom_angle_site_symmetry_3
_geom_angle_publ_flag
O1 C1 H1A 109.5 . . ?
O1 C1 H1B 109.5 . . ?
H1A C1 H1B 109.5 . . ?
O1 C1 H1C 109.5 . . ?
H1A C1 H1C 109.5 . . ?
H1B C1 H1C 109.5 . . ?
C3 C2 O1 124.7(4) . . ?
C3 C2 C7 122.5(4) . . ?
O1 C2 C7 112.8(3) . . ?
C2 C3 C4 118.6(4) . . ?
C2 C3 H3A 120.7 . . ?
C4 C3 H3A 120.7 . . ?
C5 C4 C3 120.1(4) . . ?
C5 C4 H4A 119.9 . . ?
C3 C4 H4A 119.9 . . ?
C4 C5 C6 121.7(4) . . ?
C4 C5 H5A 119.1 . . ?
C6 C5 H5A 119.1 . . ?
C5 C6 C7 118.4(4) . . ?
C5 C6 C8 118.9(4) . . ?
C7 C6 C8 122.1(4) . . ?
O2 C7 C2 116.5(3) . . ?
O2 C7 C6 125.3(4) . . ?
C2 C7 C6 118.2(4) . . ?
N1 C8 C6 124.9(4) . . ?
N1 C8 H8A 117.5 . . ?
C6 C8 H8A 117.5 . . ?
N1 C9 C10 108.1(4) . . ?
N1 C9 H9A 110.1 . . ?
C10 C9 H9A 110.1 . . ?
N1 C9 H9B 110.1 . . ?
C10 C9 H9B 110.1 . . ?
H9A C9 H9B 108.4 . . ?
N2 C10 C9 109.8(4) . . ?
N2 C10 H10A 109.7 . . ?
C9 C10 H10A 109.7 . . ?
N2 C10 H10B 109.7 . . ?
C9 C10 H10B 109.7 . . ?
H10A C10 H10B 108.2 . . ?
N2 C11 C12 125.6(4) . . ?
N2 C11 H11A 117.2 . . ?
C12 C11 H11A 117.2 . . ?
C13 C12 C17 118.5(5) . . ?
C13 C12 C11 117.7(4) . . ?
C17 C12 C11 123.7(4) . . ?
C14 C13 C12 121.3(5) . . ?
C14 C13 H13A 119.4 . . ?
C12 C13 H13A 119.4 . . ?
C13 C14 C15 121.2(5) . . ?
C13 C14 H14A 119.4 . . ?
C15 C14 H14A 119.4 . . ?
C16 C15 C14 117.7(5) . . ?
C16 C15 H15A 121.1 . . ?
C14 C15 H15A 121.1 . . ?
C15 C16 O4 124.4(4) . . ?
C15 C16 C17 122.5(4) . . ?
O4 C16 C17 113.1(3) . . ?
O3 C17 C16 117.1(4) . . ?
O3 C17 C12 124.1(4) . . ?
C16 C17 C12 118.6(4) . . ?
O4 C18 H18A 109.5 . . ?
O4 C18 H18B 109.5 . . ?
H18A C18 H18B 109.5 . . ?
O4 C18 H18C 109.5 . . ?
H18A C18 H18C 109.5 . . ?
H18B C18 H18C 109.5 . . ?
O5 C19 H19A 109.5 . . ?
O5 C19 H19B 109.5 . . ?
H19A C19 H19B 109.5 . . ?
O5 C19 H19C 109.5 . . ?
H19A C19 H19C 109.5 . . ?
H19B C19 H19C 109.5 . . ?
O5 C20 C21 124.4(4) . . ?
O5 C20 C25 113.7(3) . . ?
C21 C20 C25 121.9(4) . . ?
C20 C21 C22 119.9(4) . . ?
C20 C21 H21A 120.1 . . ?
C22 C21 H21A 120.1 . . ?
C23 C22 C21 119.9(4) . . ?
C23 C22 H22A 120.0 . . ?
C21 C22 H22A 120.0 . . ?
C22 C23 C24 121.3(4) . . ?
C22 C23 H23A 119.3 . . ?
C24 C23 H23A 119.3 . . ?
C25 C24 C23 119.4(4) . . ?
C25 C24 C26 124.5(4) . . ?
C23 C24 C26 116.0(4) . . ?
O6 C25 C24 123.4(3) . . ?
O6 C25 C20 119.4(4) . . ?
C24 C25 C20 117.2(4) . . ?
N4 C26 C24 125.5(4) . . ?
N4 C26 H26A 117.2 . . ?
C24 C26 H26A 117.2 . . ?
N4 C27 C28 109.2(3) . . ?
N4 C27 H27A 109.8 . . ?
C28 C27 H27A 109.8 . . ?
N4 C27 H27B 109.8 . . ?
C28 C27 H27B 109.8 . . ?
H27A C27 H27B 108.3 . . ?
N5 C28 C27 107.8(3) . . ?
N5 C28 H28A 110.2 . . ?
C27 C28 H28A 110.2 . . ?
N5 C28 H28B 110.2 . . ?
C27 C28 H28B 110.2 . . ?
H28A C28 H28B 108.5 . . ?
N5 C29 C30 124.3(4) . . ?
N5 C29 H29A 117.8 . . ?
C30 C29 H29A 117.8 . . ?
C31 C30 C35 119.0(4) . . ?
C31 C30 C29 118.1(4) . . ?
C35 C30 C29 122.9(4) . . ?
C32 C31 C30 122.2(4) . . ?
C32 C31 H31A 118.9 . . ?
C30 C31 H31A 118.9 . . ?
C31 C32 C33 119.7(4) . . ?
C31 C32 H32A 120.2 . . ?
C33 C32 H32A 120.2 . . ?
C34 C33 C32 119.1(4) . . ?
C34 C33 H33A 120.5 . . ?
C32 C33 H33A 120.5 . . ?
O8 C34 C33 125.5(4) . . ?
O8 C34 C35 112.6(3) . . ?
C33 C34 C35 121.9(4) . . ?
O7 C35 C30 124.9(4) . . ?
O7 C35 C34 117.0(3) . . ?
C30 C35 C34 118.1(3) . . ?
O8 C36 H36A 109.5 . . ?
O8 C36 H36B 109.5 . . ?
H36A C36 H36B 109.5 . . ?
O8 C36 H36C 109.5 . . ?
H36A C36 H36C 109.5 . . ?
H36B C36 H36C 109.5 . . ?
N3 C37 S1 177.1(4) . . ?
N6 C38 S2 178.9(4) . . ?
O3 Er1 O7 136.41(9) . . ?
O3 Er1 O6 82.76(9) . . ?
O7 Er1 O6 70.41(9) . . ?
O3 Er1 O2 66.40(9) . . ?
O7 Er1 O2 149.78(9) . . ?
O6 Er1 O2 99.67(9) . . ?
O3 Er1 O10 91.30(10) . . ?
O7 Er1 O10 85.30(9) . . ?
O6 Er1 O10 135.71(8) . . ?
O2 Er1 O10 117.98(9) . . ?
O3 Er1 O9 88.43(10) . . ?
O7 Er1 O9 121.75(9) . . ?
O6 Er1 O9 167.64(8) . . ?
O2 Er1 O9 68.73(9) . . ?
O10 Er1 O9 52.80(9) . . ?
O3 Er1 O1 126.55(9) . . ?
O7 Er1 O1 87.58(8) . . ?
O6 Er1 O1 88.91(9) . . ?
O2 Er1 O1 63.24(8) . . ?
O10 Er1 O1 127.52(9) . . ?
O9 Er1 O1 89.41(9) . . ?
O3 Er1 O4 62.75(9) . . ?
O7 Er1 O4 76.58(8) . . ?
O6 Er1 O4 73.01(8) . . ?
O2 Er1 O4 129.13(9) . . ?
O10 Er1 O4 65.46(9) . . ?
O9 Er1 O4 110.51(9) . . ?
O1 Er1 O4 159.05(9) . . ?
O3 Er1 O8 154.53(9) . . ?
O7 Er1 O8 59.71(8) . . ?
O6 Er1 O8 122.40(8) . . ?
O2 Er1 O8 108.85(9) . . ?
O10 Er1 O8 68.32(9) . . ?
O9 Er1 O8 67.28(8) . . ?
O1 Er1 O8 63.40(8) . . ?
O4 Er1 O8 117.43(8) . . ?
O3 Er1 N7 89.96(10) . . ?
O7 Er1 N7 104.18(9) . . ?
O6 Er1 N7 160.80(9) . . ?
O2 Er1 N7 93.57(9) . . ?
O10 Er1 N7 26.26(9) . . ?
O9 Er1 N7 26.54(8) . . ?
O1 Er1 N7 109.56(9) . . ?
O4 Er1 N7 87.85(9) . . ?
O8 Er1 N7 64.95(9) . . ?
O3 Er1 Zn2 109.66(7) . . ?
O7 Er1 Zn2 34.97(6) . . ?
O6 Er1 Zn2 35.73(6) . . ?
O2 Er1 Zn2 131.56(7) . . ?
O10 Er1 Zn2 110.25(6) . . ?
O9 Er1 Zn2 156.58(6) . . ?
O1 Er1 Zn2 91.27(6) . . ?
O4 Er1 Zn2 67.89(6) . . ?
O8 Er1 Zn2 92.23(5) . . ?
N7 Er1 Zn2 134.69(7) . . ?
O3 Er1 Zn1 34.04(7) . . ?
O7 Er1 Zn1 169.48(6) . . ?
O6 Er1 Zn1 100.72(6) . . ?
O2 Er1 Zn1 34.86(7) . . ?
O10 Er1 Zn1 98.05(7) . . ?
O9 Er1 Zn1 67.42(6) . . ?
O1 Er1 Zn1 98.09(6) . . ?
O4 Er1 Zn1 95.66(6) . . ?
O8 Er1 Zn1 130.79(5) . . ?
N7 Er1 Zn1 82.34(7) . . ?
Zn2 Er1 Zn1 135.458(12) . . ?
C8 N1 C9 123.4(4) . . ?
C8 N1 Zn1 128.3(3) . . ?
C9 N1 Zn1 108.2(3) . . ?
C11 N2 C10 121.1(4) . . ?
C11 N2 Zn1 125.3(3) . . ?
C10 N2 Zn1 113.4(4) . . ?
C37 N3 Zn1 173.7(4) . . ?
C26 N4 C27 120.2(3) . . ?
C26 N4 Zn2 124.8(3) . . ?
C27 N4 Zn2 114.9(3) . . ?
C29 N5 C28 121.9(3) . . ?
C29 N5 Zn2 128.6(3) . . ?
C28 N5 Zn2 109.1(3) . . ?
C38 N6 Zn2 167.8(4) . . ?
O11 N7 O10 123.3(3) . . ?
O11 N7 O9 122.2(3) . . ?
O10 N7 O9 114.5(3) . . ?
O11 N7 Er1 179.6(3) . . ?
O10 N7 Er1 57.08(19) . . ?
O9 N7 Er1 57.45(18) . . ?
C2 O1 C1 116.1(3) . . ?
C2 O1 Er1 118.6(2) . . ?
C1 O1 Er1 125.1(2) . . ?
C7 O2 Zn1 128.0(2) . . ?
C7 O2 Er1 126.9(2) . . ?
Zn1 O2 Er1 104.22(11) . . ?
C17 O3 Zn1 124.5(2) . . ?
C17 O3 Er1 128.3(2) . . ?
Zn1 O3 Er1 107.16(11) . . ?
C16 O4 C18 117.3(3) . . ?
C16 O4 Er1 115.0(2) . . ?
C18 O4 Er1 126.3(2) . . ?
C20 O5 C19 116.5(3) . . ?
C25 O6 Zn2 119.4(2) . . ?
C25 O6 Er1 132.5(2) . . ?
Zn2 O6 Er1 103.67(10) . . ?
C35 O7 Zn2 125.0(2) . . ?
C35 O7 Er1 129.9(2) . . ?
Zn2 O7 Er1 105.13(10) . . ?
C34 O8 C36 116.9(3) . . ?
C34 O8 Er1 113.0(2) . . ?
C36 O8 Er1 129.2(2) . . ?
N7 O9 Er1 96.0(2) . . ?
N7 O10 Er1 96.7(2) . . ?
N3 Zn1 O3 106.06(14) . . ?
N3 Zn1 O2 119.82(13) . . ?
O3 Zn1 O2 76.70(10) . . ?
N3 Zn1 N2 109.52(15) . . ?
O3 Zn1 N2 90.19(14) . . ?
O2 Zn1 N2 130.66(13) . . ?
N3 Zn1 N1 104.03(15) . . ?
O3 Zn1 N1 149.86(13) . . ?
O2 Zn1 N1 87.03(13) . . ?
N2 Zn1 N1 81.32(17) . . ?
N3 Zn1 Er1 107.76(11) . . ?
O3 Zn1 Er1 38.80(7) . . ?
O2 Zn1 Er1 40.93(7) . . ?
N2 Zn1 Er1 123.43(11) . . ?
N1 Zn1 Er1 127.57(11) . . ?
N6 Zn2 O7 114.44(13) . . ?
N6 Zn2 N4 117.29(14) . . ?
O7 Zn2 N4 128.17(12) . . ?
N6 Zn2 O6 98.07(12) . . ?
O7 Zn2 O6 80.16(10) . . ?
N4 Zn2 O6 89.77(11) . . ?
N6 Zn2 N5 108.85(14) . . ?
O7 Zn2 N5 86.80(12) . . ?
N4 Zn2 N5 79.84(13) . . ?
O6 Zn2 N5 153.01(12) . . ?
N6 Zn2 Er1 115.29(10) . . ?
O7 Zn2 Er1 39.91(7) . . ?
N4 Zn2 Er1 110.34(9) . . ?
O6 Zn2 Er1 40.60(7) . . ?
N5 Zn2 Er1 120.75(10) . . ?
O1WC O1WA O1WC 180.0(19) 2_765 . ?
O1WA O1WC O1WB 175.1(15) . . ?

loop_
_geom_bond_atom_site_label_1
_geom_bond_atom_site_label_2
_geom_bond_distance
_geom_bond_site_symmetry_2
_geom_bond_publ_flag
C1 O1 1.443(5) . ?
C1 H1A 0.9600 . ?
C1 H1B 0.9600 . ?
C1 H1C 0.9600 . ?
C2 C3 1.375(5) . ?
C2 O1 1.395(4) . ?
C2 C7 1.398(6) . ?
C3 C4 1.403(6) . ?
C3 H3A 0.9300 . ?
C4 C5 1.368(7) . ?
C4 H4A 0.9300 . ?
C5 C6 1.403(6) . ?
C5 H5A 0.9300 . ?
C6 C7 1.418(5) . ?
C6 C8 1.452(6) . ?
C7 O2 1.317(4) . ?
C8 N1 1.270(6) . ?
C8 H8A 0.9300 . ?
C9 N1 1.458(6) . ?
C9 C10 1.527(7) . ?
C9 H9A 0.9700 . ?
C9 H9B 0.9700 . ?
C10 N2 1.478(6) . ?
C10 H10A 0.9700 . ?
C10 H10B 0.9700 . ?
C11 N2 1.274(6) . ?
C11 C12 1.463(7) . ?
C11 H11A 0.9300 . ?
C12 C13 1.401(7) . ?
C12 C17 1.413(6) . ?
C13 C14 1.364(7) . ?
C13 H13A 0.9300 . ?
C14 C15 1.404(7) . ?
C14 H14A 0.9300 . ?
C15 C16 1.378(6) . ?
C15 H15A 0.9300 . ?
C16 O4 1.385(5) . ?
C16 C17 1.400(6) . ?
C17 O3 1.326(5) . ?
C18 O4 1.437(4) . ?
C18 H18A 0.9600 . ?
C18 H18B 0.9600 . ?
C18 H18C 0.9600 . ?
C19 O5 1.415(4) . ?
C19 H19A 0.9600 . ?
C19 H19B 0.9600 . ?
C19 H19C 0.9600 . ?
C20 O5 1.372(5) . ?
C20 C21 1.374(6) . ?
C20 C25 1.416(5) . ?
C21 C22 1.391(6) . ?
C21 H21A 0.9300 . ?
C22 C23 1.365(6) . ?
C22 H22A 0.9300 . ?
C23 C24 1.412(6) . ?
C23 H23A 0.9300 . ?
C24 C25 1.410(5) . ?
C24 C26 1.456(5) . ?
C25 O6 1.336(4) . ?
C26 N4 1.271(5) . ?
C26 H26A 0.9300 . ?
C27 N4 1.465(5) . ?
C27 C28 1.521(6) . ?
C27 H27A 0.9700 . ?
C27 H27B 0.9700 . ?
C28 N5 1.460(5) . ?
C28 H28A 0.9700 . ?
C28 H28B 0.9700 . ?
C29 N5 1.270(5) . ?
C29 C30 1.456(6) . ?
C29 H29A 0.9300 . ?
C30 C31 1.396(6) . ?
C30 C35 1.405(5) . ?
C31 C32 1.367(6) . ?
C31 H31A 0.9300 . ?
C32 C33 1.403(6) . ?
C32 H32A 0.9300 . ?
C33 C34 1.376(5) . ?
C33 H33A 0.9300 . ?
C34 O8 1.375(4) . ?
C34 C35 1.416(5) . ?
C35 O7 1.346(4) . ?
C36 O8 1.436(5) . ?
C36 H36A 0.9600 . ?
C36 H36B 0.9600 . ?
C36 H36C 0.9600 . ?
C37 N3 1.151(5) . ?
C37 S1 1.609(4) . ?
C38 N6 1.160(5) . ?
C38 S2 1.626(4) . ?
Er1 O3 2.249(2) . ?
Er1 O7 2.279(2) . ?
Er1 O6 2.296(3) . ?
Er1 O2 2.318(2) . ?
Er1 O10 2.407(3) . ?
Er1 O9 2.414(3) . ?
Er1 O1 2.498(2) . ?
Er1 O4 2.613(2) . ?
Er1 O8 2.780(3) . ?
Er1 N7 2.848(4) . ?
Er1 Zn2 3.4287(5) . ?
Er1 Zn1 3.4297(5) . ?
N1 Zn1 2.062(4) . ?
N2 Zn1 2.033(4) . ?
N3 Zn1 1.958(4) . ?
N4 Zn2 2.044(3) . ?
N5 Zn2 2.080(3) . ?
N6 Zn2 1.951(3) . ?
N7 O11 1.206(4) . ?
N7 O10 1.269(4) . ?
N7 O9 1.280(4) . ?
O2 Zn1 2.022(3) . ?
O3 Zn1 2.009(3) . ?
O6 Zn2 2.061(2) . ?
O7 Zn2 2.036(3) . ?
O1WA O1WC 1.003(15) 2_765 ?
O1WA O1WC 1.003(15) . ?
O1WB O1WC 1.248(16) . ?
